data_4022763
loop_
_publ_author_name
'Kathryn M. Evans'
'Alexandra M. Z. Slawin'
'Tomas Lebl'
'Douglas Philp'
'Nicholas J. Westwood'

_publ_section_title
;
 An Improved Understanding of the Reaction of Bis(bromomethyl)quinoxaline
 1-N-Oxides with Amines Using Substituent Effects
;
_journal_name_full 'Journal of Organic Chemistry'
_journal_page_first 3186
_journal_page_last 3193
_journal_paper_doi 10.1021/jo062380y
_journal_volume 72
_journal_year 2007
_chemical_formula_moiety 'C10 H7 Br3 N2 O'
_chemical_formula_sum 'C10 H7 Br3 N2 O'
_chemical_formula_weight 410.91
_chemical_name_systematic
; 
 ? 
;
_space_group_IT_number 2
_symmetry_cell_setting triclinic
_symmetry_space_group_name_Hall '-P 1'
_symmetry_space_group_name_H-M 'P -1'
_atom_sites_solution_hydrogens geom
_atom_sites_solution_primary direct
_atom_sites_solution_secondary difmap
_audit_creation_method SHELXL-97
_cell_angle_alpha 86.162(14)
_cell_angle_beta 88.275(13)
_cell_angle_gamma 65.970(11)
_cell_formula_units_Z 2
_cell_length_a 7.4673(16)
_cell_length_b 7.8862(17)
_cell_length_c 10.833(2)
_cell_measurement_reflns_used 4269
_cell_measurement_temperature 93(2)
_cell_measurement_theta_max 28.11
_cell_measurement_theta_min 1.84
_cell_volume 581.4(2)
_computing_cell_refinement 'CrystalClear (Rigaku Corp., 2004)'
_computing_data_collection 'CrystalClear (Rigaku Corp., 2004)'
_computing_data_reduction 'CrystalClear (Rigaku Corp., 2004)'
_computing_molecular_graphics 'Bruker SHELXTL'
_computing_publication_material 'Bruker SHELXTL'
_computing_structure_refinement 'SHELXL-97 (Sheldrick, 1997)'
_computing_structure_solution 'SHELXS-97 (Sheldrick, 1990)'
_diffrn_ambient_temperature 93(2)
_diffrn_detector_area_resol_mean 0.83
_diffrn_measured_fraction_theta_full 0.853
_diffrn_measured_fraction_theta_max 0.853
_diffrn_measurement_device_type CCD
_diffrn_measurement_method dtprofit.ref
_diffrn_radiation_monochromator confocal
_diffrn_radiation_source 'rotating anode'
_diffrn_radiation_type MoK\a
_diffrn_radiation_wavelength 0.71073
_diffrn_reflns_av_R_equivalents 0.0734
_diffrn_reflns_av_sigmaI/netI 0.0580
_diffrn_reflns_limit_h_max 8
_diffrn_reflns_limit_h_min -7
_diffrn_reflns_limit_k_max 9
_diffrn_reflns_limit_k_min -9
_diffrn_reflns_limit_l_max 13
_diffrn_reflns_limit_l_min -11
_diffrn_reflns_number 3937
_diffrn_reflns_theta_full 25.35
_diffrn_reflns_theta_max 25.35
_diffrn_reflns_theta_min 2.83
_exptl_absorpt_coefficient_mu 10.386
_exptl_absorpt_correction_T_max 1.0000
_exptl_absorpt_correction_T_min 0.9572
_exptl_absorpt_correction_type multi-scan
_exptl_crystal_colour colourless
_exptl_crystal_density_diffrn 2.347
_exptl_crystal_density_method 'not measured'
_exptl_crystal_description platelet
_exptl_crystal_F_000 388
_exptl_crystal_size_max 0.130
_exptl_crystal_size_mid 0.030
_exptl_crystal_size_min 0.010
_refine_diff_density_max 2.824
_refine_diff_density_min -2.188
_refine_diff_density_rms 0.393
_refine_ls_extinction_coef 0.002(4)
_refine_ls_extinction_expression Fc^*^=kFc[1+0.001xFc^2^\l^3^/sin(2\q)]^-1/4^
_refine_ls_extinction_method SHELXL
_refine_ls_goodness_of_fit_ref 0.883
_refine_ls_hydrogen_treatment constr
_refine_ls_matrix_type full
_refine_ls_number_parameters 137
_refine_ls_number_reflns 1817
_refine_ls_number_restraints 0
_refine_ls_restrained_S_all 0.883
_refine_ls_R_factor_all 0.1120
_refine_ls_R_factor_gt 0.1077
_refine_ls_shift/su_max 0.059
_refine_ls_shift/su_mean 0.013
_refine_ls_structure_factor_coef Fsqd
_refine_ls_weighting_details 'calc w=1/[\s^2^(Fo^2^)+(0.1967P)^2^+35.7068P] where P=(Fo^2^+2Fc^2^)/3'
_refine_ls_weighting_scheme calc
_refine_ls_wR_factor_gt 0.2714
_refine_ls_wR_factor_ref 0.2762
_reflns_number_gt 1701
_reflns_number_total 1817
_reflns_threshold_expression >2sigma(I)
_cod_data_source_file jo062380ysi20061119_054623.cif
_cod_data_source_block 23
_cod_depositor_comments
;
The following automatic conversions were performed:
'_symmetry_cell_setting' value 'Triclinic' changed to 'triclinic'
according to '/home/saulius/struct/CIF-dictionaries/cif_core.dic'
dictionary named 'cif_core.dic' version 2.4.1 from 2010-06-29.

Automatic conversion script
Id: cif_fix_enum 1527 2010-12-29 10:47:43Z saulius 
;
_cod_database_code 4022763

loop_
_symmetry_equiv_pos_as_xyz
'x, y, z'
'-x, -y, -z'

loop_
_atom_site_label
_atom_site_type_symbol
_atom_site_fract_x
_atom_site_fract_y
_atom_site_fract_z
_atom_site_U_iso_or_equiv
_atom_site_adp_type
_atom_site_occupancy
_atom_site_symmetry_multiplicity
_atom_site_calc_flag
_atom_site_refinement_flags
C1A C 0.224(3) 0.214(2) -0.0257(14) 0.022(3) Uani 1 1 d .
N1 N 0.239(2) 0.1196(19) -0.1325(14) 0.026(3) Uani 1 1 d .
O1 O 0.1104(18) 0.0502(17) -0.1536(11) 0.031(3) Uani 1 1 d .
C2 C 0.388(3) 0.093(2) -0.2143(14) 0.024(4) Uani 1 1 d .
C3 C 0.531(2) 0.152(2) -0.1861(13) 0.018(3) Uiso 1 1 d .
N4 N 0.535(2) 0.2412(19) -0.0886(12) 0.025(3) Uani 1 1 d .
C4A C 0.378(3) 0.270(2) -0.0029(15) 0.025(3) Uani 1 1 d .
C5 C 0.368(2) 0.366(2) 0.1012(15) 0.023(3) Uani 1 1 d .
H5A H 0.4663 0.4100 0.1162 0.028 Uiso 1 1 calc R
C6 C 0.215(3) 0.398(2) 0.1828(14) 0.030(4) Uani 1 1 d .
H6A H 0.2090 0.4621 0.2552 0.036 Uiso 1 1 calc R
C7 C 0.065(2) 0.338(2) 0.1604(14) 0.021(3) Uiso 1 1 d .
Br7 Br -0.1430(3) 0.3893(2) 0.27439(15) 0.0270(6) Uani 1 1 d .
C8 C 0.071(3) 0.241(2) 0.0565(15) 0.027(4) Uani 1 1 d .
H8A H -0.0258 0.1947 0.0430 0.032 Uiso 1 1 calc R
C9 C 0.382(3) -0.004(3) -0.3296(16) 0.028(4) Uani 1 1 d .
H9A H 0.3573 -0.1165 -0.3057 0.034 Uiso 1 1 calc R
H9B H 0.5094 -0.0441 -0.3732 0.034 Uiso 1 1 calc R
Br9 Br 0.1729(3) 0.1646(2) -0.43993(15) 0.0297(6) Uani 1 1 d .
C10 C 0.704(3) 0.125(2) -0.2735(14) 0.024(3) Uani 1 1 d .
H10A H 0.7531 0.0003 -0.3065 0.029 Uiso 1 1 calc R
H10B H 0.8122 0.1346 -0.2276 0.029 Uiso 1 1 calc R
Br10 Br 0.6206(3) 0.3166(2) -0.41051(15) 0.0281(6) Uani 1 1 d .

loop_
_atom_site_aniso_label
_atom_site_aniso_U_11
_atom_site_aniso_U_22
_atom_site_aniso_U_33
_atom_site_aniso_U_23
_atom_site_aniso_U_13
_atom_site_aniso_U_12
C1A 0.037(11) 0.014(7) 0.019(7) 0.000(5) 0.003(6) -0.013(7)
N1 0.027(9) 0.022(7) 0.038(8) -0.005(6) 0.003(6) -0.017(6)
O1 0.027(8) 0.031(6) 0.041(7) -0.012(5) 0.015(5) -0.017(6)
C2 0.025(10) 0.025(8) 0.022(8) 0.008(6) 0.004(6) -0.011(7)
N4 0.032(9) 0.029(7) 0.018(7) -0.007(5) 0.007(6) -0.016(6)
C4A 0.024(10) 0.027(8) 0.023(8) -0.001(6) 0.000(6) -0.012(7)
C5 0.020(10) 0.024(8) 0.029(8) -0.003(6) 0.002(6) -0.012(7)
C6 0.045(12) 0.031(9) 0.013(7) 0.002(6) -0.002(7) -0.015(8)
Br7 0.0256(12) 0.0294(10) 0.0299(10) -0.0061(6) 0.0120(6) -0.0153(7)
C8 0.030(11) 0.030(8) 0.028(8) -0.004(7) 0.008(7) -0.018(7)
C9 0.022(10) 0.039(9) 0.032(9) -0.012(7) 0.004(7) -0.020(8)
Br9 0.0238(12) 0.0378(10) 0.0286(10) -0.0064(7) 0.0033(7) -0.0133(8)
C10 0.025(10) 0.033(9) 0.020(8) 0.001(6) 0.005(6) -0.019(7)
Br10 0.0235(12) 0.0313(10) 0.0296(10) 0.0047(7) 0.0086(7) -0.0129(7)

loop_
_atom_type_symbol
_atom_type_description
_atom_type_scat_dispersion_real
_atom_type_scat_dispersion_imag
_atom_type_scat_source
C C 0.0033 0.0016 'International Tables Vol C Tables 4.2.6.8 and 6.1.1.4'
H H 0.0000 0.0000 'International Tables Vol C Tables 4.2.6.8 and 6.1.1.4'
N N 0.0061 0.0033 'International Tables Vol C Tables 4.2.6.8 and 6.1.1.4'
O O 0.0106 0.0060 'International Tables Vol C Tables 4.2.6.8 and 6.1.1.4'
Br Br -0.2901 2.4595 'International Tables Vol C Tables 4.2.6.8 and 6.1.1.4'

loop_
_geom_angle_atom_site_label_1
_geom_angle_atom_site_label_2
_geom_angle_atom_site_label_3
_geom_angle
C8 C1A N1 120.7(15)
C8 C1A C4A 122.4(15)
N1 C1A C4A 116.8(15)
O1 N1 C2 119.0(14)
O1 N1 C1A 119.9(14)
C2 N1 C1A 121.1(14)
N1 C2 C3 118.5(15)
N1 C2 C9 115.5(14)
C3 C2 C9 126.0(15)
N4 C3 C2 126.5(15)
N4 C3 C10 112.1(13)
C2 C3 C10 121.3(14)
C3 N4 C4A 115.0(14)
C5 C4A N4 119.2(15)
C5 C4A C1A 118.8(15)
N4 C4A C1A 121.9(14)
C6 C5 C4A 119.5(16)
C5 C6 C7 120.9(15)
C8 C7 C6 121.2(15)
C8 C7 Br7 119.9(13)
C6 C7 Br7 119.0(12)
C1A C8 C7 117.0(15)
C2 C9 Br9 109.9(12)
C3 C10 Br10 109.7(11)

loop_
_geom_bond_atom_site_label_1
_geom_bond_atom_site_label_2
_geom_bond_distance
C1A C8 1.38(2)
C1A N1 1.39(2)
C1A C4A 1.43(2)
N1 O1 1.315(18)
N1 C2 1.36(2)
C2 C3 1.37(2)
C2 C9 1.52(2)
C3 N4 1.32(2)
C3 C10 1.53(2)
N4 C4A 1.43(2)
C4A C5 1.39(2)
C5 C6 1.38(3)
C6 C7 1.41(3)
C7 C8 1.40(2)
C7 Br7 1.884(17)
C9 Br9 1.960(18)
C10 Br10 1.964(15)

loop_
_geom_torsion_atom_site_label_1
_geom_torsion_atom_site_label_2
_geom_torsion_atom_site_label_3
_geom_torsion_atom_site_label_4
_geom_torsion
C8 C1A N1 O1 -2(2)
C4A C1A N1 O1 174.2(14)
C8 C1A N1 C2 179.7(15)
C4A C1A N1 C2 -4(2)
O1 N1 C2 C3 -174.4(14)
C1A N1 C2 C3 4(2)
O1 N1 C2 C9 4(2)
C1A N1 C2 C9 -177.4(14)
N1 C2 C3 N4 -3(2)
C9 C2 C3 N4 177.8(16)
N1 C2 C3 C10 179.5(14)
C9 C2 C3 C10 1(2)
C2 C3 N4 C4A 3(2)
C10 C3 N4 C4A -179.7(13)
C3 N4 C4A C5 -178.6(14)
C3 N4 C4A C1A -3(2)
C8 C1A C4A C5 -5(2)
N1 C1A C4A C5 179.1(14)
C8 C1A C4A N4 180.0(15)
N1 C1A C4A N4 4(2)
N4 C4A C5 C6 178.4(15)
C1A C4A C5 C6 3(2)
C4A C5 C6 C7 -1(2)
C5 C6 C7 C8 1(2)
C5 C6 C7 Br7 -179.1(12)
N1 C1A C8 C7 -179.3(14)
C4A C1A C8 C7 5(2)
C6 C7 C8 C1A -3(2)
Br7 C7 C8 C1A 177.6(12)
N1 C2 C9 Br9 72.7(16)
C3 C2 C9 Br9 -108.5(16)
N4 C3 C10 Br10 -98.7(13)
C2 C3 C10 Br10 78.7(16)

loop_
_cod_related_entry_id
_cod_related_entry_database
_cod_related_entry_code
1 ChemSpider 17344402
